data_1528567
loop_
_publ_author_name
'Heinl, U.'
'Hinse, P.'
'Mattes, R.'
'Froehlich, R.'

_publ_section_title
;
 Monomere und polymere Dimethylaminothioquadrato-Komplexe: Die
 Kristallstrukturen von Nickel(II)-, Cobalt(II)-, Silber(I)-, Platin(II)-,
 Gold(I)- Quecksilber(II)- und Blei(II)-Dimethylaminothioquadraten
;
_journal_name_full 'Zeitschrift fuer Anorganische und Allgemeine Chemie'
_journal_page_first 770
_journal_page_last 778
_journal_volume 628
_journal_year 2002
_chemical_formula_sum 'C14 H20 Co N2 O6 S2'
_chemical_name_systematic '(Co (S C4 O2 N (C H3)2)2) (C H3 O H)2'
_space_group_IT_number 14
_symmetry_space_group_name_Hall '-P 2yn'
_symmetry_space_group_name_H-M 'P 1 21/n 1'
_cell_angle_alpha 90
_cell_angle_beta 98.3
_cell_angle_gamma 90
_cell_formula_units_Z 2
_cell_length_a 13.169
_cell_length_b 5.224
_cell_length_c 13.58
_cell_volume 924.449
_citation_journal_id_ASTM ZAACAB
_cod_data_source_file Heinl_ZAACAB_2002_1042.cif
_cod_data_source_block C14H20Co1N2O6S2
_cod_original_cell_volume 924.4487
_cod_original_sg_symbol_Hall '-P 2ybc (x-z,y,z)'
_cod_original_formula_sum 'C14 H20 Co1 N2 O6 S2'
_cod_database_code 1528567

loop_
_symmetry_equiv_pos_as_xyz
x,y,z
-x+1/2,y+1/2,-z+1/2
-x,-y,-z
x-1/2,-y-1/2,z-1/2

loop_
_atom_site_label
_atom_site_type_symbol
_atom_site_fract_x
_atom_site_fract_y
_atom_site_fract_z
_atom_site_occupancy
_atom_site_U_iso_or_equiv
C1 C+1 0.2018 0.0254 -0.0687 1 0.0
H6 H-1 0.4842 0.2576 -0.0594 1 0.0
O3 O-2 0.0642 -0.2595 0.1101 1 0.0
H8 H-1 0.1962 -0.1648 0.1843 1 0.0
O2 O-2 0.1182 0.2712 0.0476 1 0.0
C7 C+4 0.1285 -0.202 0.1987 1 0.0
H5 H-1 0.5288 0.0165 -0.1069 1 0.0
H3 H-1 0.2899 -0.2423 -0.2003 1 0.0
O1 O-2 0.3564 0.4694 0.0392 1 0.0
C3 C+4 0.3607 -0.1921 -0.193 1 0.0
C5 C+2 0.2991 0.3091 -0.0001 1 0.0
H7 H+1 0.079 -0.34 0.086 1 0.0
C2 C+1 0.3052 0.1028 -0.0751 1 0.0
H4 H-1 0.4824 0.2425 -0.1749 1 0.0
C4 C+4 0.4764 0.1455 -0.116 1 0.0
N1 N-3 0.3771 0.0256 -0.1261 1 0.0
Co1 Co+2 0 0 0 1 0.0
C6 C+2 0.192 0.2198 0.0028 1 0.0
H1 H-1 0.4031 -0.3323 -0.166 1 0.0
H2 H-1 0.3784 -0.1458 -0.2568 1 0.0
H10 H-1 0.1021 -0.0558 0.2295 1 0.0
S1 S-2 0.11244 -0.1873 -0.11483 1 0.0
H9 H-1 0.1313 -0.3459 0.2429 1 0.0
